data_4122331
loop_
_publ_author_name
'Protchenko, Andrey V.'
'Dange, Deepak'
'Blake, Matthew P.'
'Schwarz, Andrew D.'
'Jones, Cameron'
'Mountford, Philip'
'Aldridge, Simon'

_publ_section_title
;
 Oxidative Bond Formation and Reductive Bond Cleavage at Main Group Metal
 Centers: Reactivity of Five-Valence-Electron MX2 Radicals.
;
_journal_issue 31
_journal_name_full 'Journal of the American Chemical Society'
_journal_page_first 10902
_journal_page_last 10905
_journal_paper_doi 10.1021/ja5062467
_journal_volume 136
_journal_year 2014
_chemical_absolute_configuration unk
_chemical_formula_moiety 'C52 H71.50 B2 Cl2 N4 Sn1'
_chemical_formula_sum 'C52 H71.5 B2 Cl2 N4 Sn'
_chemical_formula_weight 963.88
_space_group_IT_number 19
_symmetry_cell_setting orthorhombic
_symmetry_space_group_name_Hall 'P 2ac 2ab'
_symmetry_space_group_name_H-M 'P 21 21 21'
_atom_sites_solution_hydrogens difmap
_atom_sites_solution_primary direct
_cell_angle_alpha 90
_cell_angle_beta 90
_cell_angle_gamma 90
_cell_formula_units_Z 4
_cell_length_a 11.36740(10)
_cell_length_b 18.77150(10)
_cell_length_c 24.6570(2)
_cell_measurement_reflns_used 6610
_cell_measurement_temperature 150
_cell_measurement_theta_max 27
_cell_measurement_theta_min 5
_cell_volume 5261.39(7)
_computing_cell_refinement 'DENZO/SCALEPACK (Otwinowski & Minor, 1997)'
_computing_data_collection 'COLLECT (Nonius, 2001).'
_computing_data_reduction 'DENZO/SCALEPACK (Otwinowski & Minor, 1997)'
_computing_molecular_graphics 'CAMERON (Watkin et al., 1996)'
_computing_publication_material 'CRYSTALS (Betteridge et al., 2003)'
_computing_structure_refinement 'CRYSTALS (Betteridge et al., 2003)'
_computing_structure_solution 'SIR92 (Altomare et al., 1994)'
_diffrn_ambient_temperature 150
_diffrn_measured_fraction_theta_full 0.990
_diffrn_measured_fraction_theta_max 0.990
_diffrn_measurement_device Area
_diffrn_measurement_device_type 'Nonius KappaCCD'
_diffrn_measurement_method \w
_diffrn_radiation_monochromator graphite
_diffrn_radiation_type 'Mo K\a'
_diffrn_radiation_wavelength 0.71073
_diffrn_reflns_av_R_equivalents 0.000
_diffrn_reflns_limit_h_max 14
_diffrn_reflns_limit_h_min -14
_diffrn_reflns_limit_k_max 24
_diffrn_reflns_limit_k_min -24
_diffrn_reflns_limit_l_max 32
_diffrn_reflns_limit_l_min -31
_diffrn_reflns_number 11978
_diffrn_reflns_theta_full 27.478
_diffrn_reflns_theta_max 27.478
_diffrn_reflns_theta_min 5.120
_diffrn_standards_number 0
_exptl_absorpt_coefficient_mu 0.623
_exptl_absorpt_correction_T_max 0.88
_exptl_absorpt_correction_T_min 0.88
_exptl_absorpt_correction_type multi-scan
_exptl_absorpt_process_details 'DENZO/SCALEPACK (Otwinowski & Minor, 1997)'
_exptl_crystal_colour yellow
_exptl_crystal_density_diffrn 1.217
_exptl_crystal_density_method 'not measured'
_exptl_crystal_description block
_exptl_crystal_F_000 2022
_exptl_crystal_size_max 0.200
_exptl_crystal_size_mid 0.200
_exptl_crystal_size_min 0.200
_refine_diff_density_max 0.66
_refine_diff_density_min -0.57
_refine_ls_extinction_method None
_refine_ls_goodness_of_fit_ref 1.1293
_refine_ls_hydrogen_treatment constr
_refine_ls_matrix_type full
_refine_ls_number_parameters 568
_refine_ls_number_reflns 10704
_refine_ls_number_restraints 0
_refine_ls_R_factor_all 0.0452
_refine_ls_R_factor_gt 0.0399
_refine_ls_shift/su_max 0.0017302
_refine_ls_shift/su_mean 0.0000316
_refine_ls_structure_factor_coef F
_refine_ls_weighting_details
;
 Method, part 1, Chebychev polynomial, (Watkin, 1994, Prince, 1982) 
 [weight] = 1.0/[A~0~*T~0~(x)+A~1~*T~1~(x) ... +A~n-1~]*T~n-1~(x)] 
 where A~i~ are the Chebychev coefficients listed below and x= Fcalc/Fmax 
 Method = Robust Weighting (Prince, 1982) 
 W = [weight] * [1-(deltaF/6*sigmaF)^2^]^2^ 
 A~i~ are: 
 0.971 1.17 0.986 0.455 0.244 
;
_refine_ls_weighting_scheme calc
_refine_ls_wR_factor_all 0.0441
_refine_ls_wR_factor_gt 0.0396
_refine_ls_wR_factor_ref 0.0386
_reflns_limit_h_max 14
_reflns_limit_h_min -14
_reflns_limit_k_max 24
_reflns_limit_k_min 0
_reflns_limit_l_max 32
_reflns_limit_l_min 0
_reflns_number_gt 11064
_reflns_number_total 11978
_reflns_threshold_expression I>2.0\s(I)
_oxford_diffrn_Wilson_B_factor 1.99
_oxford_diffrn_Wilson_scale 34.95
_oxford_refine_ls_r_factor_ref 0.0383
_oxford_refine_ls_scale 0.18141(16)
_oxford_reflns_number_all 11978
_oxford_reflns_threshold_expression_ref I>3.0\s(I)
_cod_data_source_file ja5062467_si_008.cif
_cod_data_source_block 1
_cod_depositor_comments
;
The following automatic conversions were performed:

'_symmetry_cell_setting' value 'Orthorhombic' changed to
'orthorhombic' according to
/usr/data/users/saulius/crontab/automatic-downloads/rss-feeds/ACS/lib/dictionaries/cif_core.dic
dictionary named 'cif_core.dic' version 2.4.2 from
2011-04-26.

'_atom_sites_solution_primary' value 'Direct' changed to
'direct' according to
/usr/data/users/saulius/crontab/automatic-downloads/rss-feeds/ACS/lib/dictionaries/cif_core.dic
dictionary named 'cif_core.dic' version 2.4.2 from 2011-04-26.

Automatic conversion script
Id: cif_fix_values 2281 2013-09-26 08:29:07Z andrius 

 Adding full bibliography for 4122328--4122335.cif.
;
_cod_original_sg_symbol_H-M 'P 21 21 21 '
_cod_original_formula_sum 'C52 H71.50 B2 Cl2 N4 Sn1'
_cod_database_code 4122331

loop_
_symmetry_equiv_pos_as_xyz
x,y,z
x+1/2,-y+1/2,-z
-x,y+1/2,-z+1/2
-x+1/2,-y,z+1/2

loop_
_atom_site_label
_atom_site_type_symbol
_atom_site_fract_x
_atom_site_fract_y
_atom_site_fract_z
_atom_site_U_iso_or_equiv
_atom_site_occupancy
_atom_site_adp_type
_atom_site_refinement_flags_posn
Sn1 Sn 0.366084(17) 0.467343(9) 0.607021(7) 0.0258 1.0000 Uani .
B1 B 0.4354(3) 0.57426(16) 0.58085(13) 0.0247 1.0000 Uani .
B2 B 0.3959(3) 0.39265(15) 0.67711(13) 0.0232 1.0000 Uani .
Cl1 Cl 0.16044(7) 0.48103(5) 0.61036(4) 0.0520 1.0000 Uani .
Cl2 Cl 0.38700(12) 0.39857(5) 0.52759(4) 0.0566 1.0000 Uani .
N1 N 0.3652(3) 0.63579(12) 0.57056(10) 0.0291 1.0000 Uani .
N2 N 0.5534(2) 0.59458(13) 0.56841(11) 0.0298 1.0000 Uani .
N3 N 0.4421(2) 0.32164(12) 0.67261(10) 0.0266 1.0000 Uani .
N4 N 0.3737(2) 0.40377(11) 0.73337(9) 0.0246 1.0000 Uani .
C1 C 0.4408(3) 0.69020(17) 0.55278(16) 0.0401 1.0000 Uani .
C2 C 0.5506(3) 0.66599(17) 0.55101(16) 0.0397 1.0000 Uani .
C3 C 0.2409(3) 0.64927(16) 0.56886(13) 0.0301 1.0000 Uani .
C4 C 0.1784(3) 0.63330(17) 0.52150(14) 0.0348 1.0000 Uani .
C5 C 0.0602(3) 0.65069(19) 0.51961(16) 0.0390 1.0000 Uani .
C6 C 0.0042(3) 0.6830(2) 0.56277(17) 0.0436 1.0000 Uani .
C7 C 0.0674(3) 0.69845(18) 0.60945(19) 0.0430 1.0000 Uani .
C8 C 0.1866(3) 0.68139(17) 0.61352(14) 0.0358 1.0000 Uani .
C9 C 0.2354(3) 0.5967(2) 0.47292(14) 0.0433 1.0000 Uani .
C10 C 0.2396(6) 0.6463(3) 0.4235(2) 0.0876 1.0000 Uani .
C11 C 0.1714(4) 0.5285(3) 0.45802(16) 0.0596 1.0000 Uani .
C12 C 0.2528(4) 0.6967(2) 0.66569(15) 0.0540 1.0000 Uani .
C13 C 0.2654(5) 0.7761(3) 0.6761(2) 0.0751 1.0000 Uani .
C14 C 0.1918(6) 0.6605(4) 0.71367(19) 0.0903 1.0000 Uani .
C15 C 0.6622(2) 0.55631(15) 0.56036(13) 0.0286 1.0000 Uani .
C16 C 0.7425(2) 0.55092(14) 0.60366(14) 0.0303 1.0000 Uani .
C17 C 0.8528(3) 0.52224(17) 0.59275(12) 0.0355 1.0000 Uani .
C18 C 0.8818(3) 0.49862(17) 0.54116(14) 0.0352 1.0000 Uani .
C19 C 0.8011(3) 0.50233(19) 0.50007(14) 0.0361 1.0000 Uani .
C20 C 0.6892(3) 0.53142(19) 0.50843(12) 0.0326 1.0000 Uani .
C21 C 0.7125(3) 0.5773(2) 0.66029(14) 0.0395 1.0000 Uani .
C22 C 0.7438(5) 0.6566(3) 0.6662(2) 0.0739 1.0000 Uani .
C23 C 0.7713(4) 0.5329(4) 0.70429(16) 0.0735 1.0000 Uani .
C24 C 0.6036(3) 0.5362(3) 0.46149(14) 0.0486 1.0000 Uani .
C25 C 0.6366(6) 0.5971(3) 0.42314(18) 0.0764 1.0000 Uani .
C26 C 0.5984(4) 0.4667(3) 0.42935(17) 0.0619 1.0000 Uani .
C27 C 0.4481(3) 0.29337(16) 0.72517(12) 0.0308 1.0000 Uani .
C28 C 0.4079(3) 0.34188(16) 0.76089(12) 0.0306 1.0000 Uani .
C29 C 0.4584(3) 0.27347(16) 0.62730(13) 0.0302 1.0000 Uani .
C30 C 0.5720(3) 0.25826(15) 0.60937(15) 0.0341 1.0000 Uani .
C31 C 0.5852(4) 0.20678(19) 0.56852(15) 0.0451 1.0000 Uani .
C32 C 0.4881(4) 0.1729(2) 0.54694(16) 0.0499 1.0000 Uani .
C33 C 0.3766(4) 0.18960(18) 0.56473(14) 0.0449 1.0000 Uani .
C34 C 0.3589(3) 0.24029(14) 0.60546(13) 0.0358 1.0000 Uani .
C35 C 0.6798(3) 0.2968(2) 0.63152(17) 0.0456 1.0000 Uani .
C36 C 0.7413(13) 0.3421(8) 0.5834(6) 0.0784 0.5000 Uani .
C37 C 0.7922(13) 0.2506(7) 0.6332(7) 0.0529 0.5000 Uani .
C38 C 0.2348(3) 0.2567(2) 0.62398(15) 0.0439 1.0000 Uani .
C39 C 0.1484(4) 0.2662(3) 0.5769(2) 0.0636 1.0000 Uani .
C40 C 0.1906(4) 0.2012(3) 0.66315(18) 0.0594 1.0000 Uani .
C41 C 0.3047(3) 0.45489(14) 0.76316(11) 0.0254 1.0000 Uani .
C42 C 0.1828(3) 0.44335(16) 0.76839(13) 0.0309 1.0000 Uani .
C43 C 0.1188(3) 0.49053(17) 0.80067(14) 0.0383 1.0000 Uani .
C44 C 0.1730(3) 0.54564(17) 0.82793(14) 0.0392 1.0000 Uani .
C45 C 0.2932(3) 0.55566(16) 0.82301(13) 0.0351 1.0000 Uani .
C46 C 0.3610(3) 0.51141(13) 0.79035(11) 0.0273 1.0000 Uani .
C47 C 0.4923(3) 0.52435(18) 0.78548(12) 0.0330 1.0000 Uani .
C48 C 0.5187(4) 0.60356(19) 0.77783(17) 0.0466 1.0000 Uani .
C49 C 0.5581(4) 0.4959(3) 0.83491(18) 0.0559 1.0000 Uani .
C50 C 0.1211(3) 0.37950(18) 0.74321(14) 0.0389 1.0000 Uani .
C51 C 0.0020(4) 0.3985(3) 0.7187(2) 0.0626 1.0000 Uani .
C52 C 0.1040(4) 0.32071(19) 0.78555(17) 0.0504 1.0000 Uani .
C361 C 0.6988(11) 0.3638(6) 0.6061(8) 0.0830 0.5000 Uani .
C371 C 0.7658(19) 0.2487(11) 0.6533(9) 0.1151 0.5000 Uani .
H11 H 0.4163 0.7357 0.5439 0.0483 1.0000 Uiso R
H21 H 0.6157 0.6915 0.5392 0.0475 1.0000 Uiso R
H51 H 0.0169 0.6399 0.4888 0.0472 1.0000 Uiso R
H61 H -0.0755 0.6941 0.5595 0.0522 1.0000 Uiso R
H71 H 0.0300 0.7201 0.6388 0.0509 1.0000 Uiso R
H91 H 0.3158 0.5850 0.4830 0.0522 1.0000 Uiso R
H101 H 0.2675 0.6198 0.3927 0.1307 1.0000 Uiso R
H102 H 0.2922 0.6854 0.4303 0.1309 1.0000 Uiso R
H103 H 0.1614 0.6644 0.4160 0.1309 1.0000 Uiso R
H111 H 0.0942 0.5406 0.4442 0.0889 1.0000 Uiso R
H112 H 0.1627 0.4996 0.4907 0.0891 1.0000 Uiso R
H113 H 0.2162 0.5038 0.4310 0.0891 1.0000 Uiso R
H121 H 0.3327 0.6765 0.6628 0.0646 1.0000 Uiso R
H131 H 0.3096 0.7970 0.6473 0.1119 1.0000 Uiso R
H132 H 0.1882 0.7973 0.6775 0.1121 1.0000 Uiso R
H133 H 0.3048 0.7838 0.7101 0.1118 1.0000 Uiso R
H141 H 0.2370 0.6686 0.7461 0.1358 1.0000 Uiso R
H142 H 0.1136 0.6791 0.7184 0.1358 1.0000 Uiso R
H143 H 0.1859 0.6102 0.7074 0.1359 1.0000 Uiso R
H171 H 0.9082 0.5186 0.6207 0.0432 1.0000 Uiso R
H181 H 0.9565 0.4810 0.5342 0.0422 1.0000 Uiso R
H191 H 0.8209 0.4856 0.4652 0.0428 1.0000 Uiso R
H211 H 0.6281 0.5724 0.6648 0.0462 1.0000 Uiso R
H221 H 0.7262 0.6719 0.7030 0.1105 1.0000 Uiso R
H222 H 0.8264 0.6630 0.6589 0.1107 1.0000 Uiso R
H223 H 0.6982 0.6837 0.6402 0.1113 1.0000 Uiso R
H231 H 0.7416 0.5479 0.7390 0.1096 1.0000 Uiso R
H232 H 0.8551 0.5400 0.7021 0.1100 1.0000 Uiso R
H233 H 0.7529 0.4831 0.6983 0.1098 1.0000 Uiso R
H241 H 0.5257 0.5459 0.4767 0.0580 1.0000 Uiso R
H251 H 0.5806 0.5997 0.3941 0.1149 1.0000 Uiso R
H252 H 0.6366 0.6419 0.4423 0.1147 1.0000 Uiso R
H253 H 0.7139 0.5888 0.4080 0.1149 1.0000 Uiso R
H261 H 0.5809 0.4273 0.4535 0.0926 1.0000 Uiso R
H262 H 0.6739 0.4593 0.4121 0.0929 1.0000 Uiso R
H263 H 0.5379 0.4706 0.4021 0.0929 1.0000 Uiso R
H271 H 0.4762 0.2480 0.7332 0.0364 1.0000 Uiso R
H281 H 0.4017 0.3360 0.7982 0.0368 1.0000 Uiso R
H311 H 0.6600 0.1955 0.5564 0.0542 1.0000 Uiso R
H321 H 0.4989 0.1382 0.5197 0.0601 1.0000 Uiso R
H331 H 0.3102 0.1663 0.5502 0.0540 1.0000 Uiso R
H361 H 0.6828 0.3704 0.5654 0.1179 0.5000 Uiso R
H362 H 0.8004 0.3729 0.5981 0.1178 0.5000 Uiso R
H363 H 0.7767 0.3102 0.5578 0.1180 0.5000 Uiso R
H371 H 0.7774 0.2073 0.6530 0.0778 0.5000 Uiso R
H372 H 0.8538 0.2767 0.6506 0.0780 0.5000 Uiso R
H373 H 0.8157 0.2389 0.5969 0.0780 0.5000 Uiso R
H381 H 0.2389 0.3029 0.6433 0.0523 1.0000 Uiso R
H391 H 0.0742 0.2820 0.5920 0.0948 1.0000 Uiso R
H392 H 0.1792 0.3011 0.5515 0.0949 1.0000 Uiso R
H393 H 0.1380 0.2211 0.5585 0.0947 1.0000 Uiso R
H401 H 0.1924 0.1553 0.6464 0.0886 1.0000 Uiso R
H402 H 0.2395 0.2009 0.6946 0.0889 1.0000 Uiso R
H403 H 0.1114 0.2116 0.6737 0.0888 1.0000 Uiso R
H431 H 0.0379 0.4848 0.8042 0.0459 1.0000 Uiso R
H441 H 0.1281 0.5760 0.8494 0.0472 1.0000 Uiso R
H451 H 0.3309 0.5925 0.8425 0.0418 1.0000 Uiso R
H471 H 0.5216 0.4989 0.7534 0.0385 1.0000 Uiso R
H481 H 0.6012 0.6097 0.7689 0.0693 1.0000 Uiso R
H482 H 0.4983 0.6302 0.8098 0.0698 1.0000 Uiso R
H483 H 0.4728 0.6204 0.7479 0.0703 1.0000 Uiso R
H491 H 0.6418 0.5030 0.8297 0.0836 1.0000 Uiso R
H492 H 0.5326 0.5212 0.8668 0.0839 1.0000 Uiso R
H493 H 0.5414 0.4464 0.8387 0.0838 1.0000 Uiso R
H501 H 0.1701 0.3611 0.7143 0.0467 1.0000 Uiso R
H511 H -0.0260 0.3585 0.6976 0.0940 1.0000 Uiso R
H512 H -0.0538 0.4089 0.7477 0.0937 1.0000 Uiso R
H513 H 0.0117 0.4394 0.6955 0.0938 1.0000 Uiso R
H521 H 0.0670 0.2800 0.7688 0.0749 1.0000 Uiso R
H522 H 0.0552 0.3383 0.8144 0.0750 1.0000 Uiso R
H523 H 0.1800 0.3069 0.7998 0.0749 1.0000 Uiso R
H3611 H 0.6332 0.3950 0.6132 0.1239 0.5000 Uiso R
H3612 H 0.7696 0.3848 0.6198 0.1238 0.5000 Uiso R
H3613 H 0.7065 0.3570 0.5677 0.1240 0.5000 Uiso R
H3711 H 0.7300 0.2197 0.6807 0.1729 0.5000 Uiso R
H3712 H 0.8287 0.2755 0.6692 0.1729 0.5000 Uiso R
H3713 H 0.7961 0.2187 0.6249 0.1729 0.5000 Uiso R
H351 H 0.6588 0.3193 0.6653 0.0678 0.5000 Uiso R

loop_
_atom_site_aniso_label
_atom_site_aniso_U_11
_atom_site_aniso_U_22
_atom_site_aniso_U_33
_atom_site_aniso_U_23
_atom_site_aniso_U_13
_atom_site_aniso_U_12
Sn1 0.02916(8) 0.02246(8) 0.02570(8) 0.00528(8) 0.00043(8) -0.00037(8)
B1 0.0275(16) 0.0210(15) 0.0255(15) 0.0019(12) 0.0073(12) 0.0007(12)
B2 0.0298(16) 0.0161(13) 0.0235(14) 0.0059(11) -0.0055(12) -0.0016(11)
Cl1 0.0311(4) 0.0635(6) 0.0613(5) 0.0250(5) -0.0009(4) 0.0002(3)
Cl2 0.0895(8) 0.0431(5) 0.0373(4) -0.0020(4) 0.0041(5) -0.0039(5)
N1 0.0309(12) 0.0221(10) 0.0342(12) 0.0086(9) 0.0066(12) 0.0030(11)
N2 0.0319(13) 0.0225(12) 0.0351(14) 0.0037(10) 0.0066(11) 0.0026(10)
N3 0.0358(13) 0.0204(11) 0.0236(12) -0.0008(9) -0.0028(10) 0.0008(10)
N4 0.0292(11) 0.0186(10) 0.0259(10) 0.0019(8) -0.0013(10) -0.0002(10)
C1 0.0421(18) 0.0224(14) 0.056(2) 0.0103(14) 0.0104(16) 0.0035(13)
C2 0.0385(17) 0.0228(15) 0.058(2) 0.0086(14) 0.0130(16) -0.0021(13)
C3 0.0290(15) 0.0248(14) 0.0363(15) 0.0112(12) 0.0070(13) 0.0077(12)
C4 0.0379(17) 0.0304(16) 0.0361(17) 0.0083(13) 0.0050(13) 0.0034(13)
C5 0.0341(17) 0.0356(17) 0.047(2) 0.0095(15) -0.0015(15) 0.0042(14)
C6 0.0325(17) 0.0407(19) 0.057(2) 0.0096(17) 0.0064(17) 0.0111(15)
C7 0.0413(18) 0.0423(18) 0.0454(19) 0.0077(18) 0.0142(18) 0.0184(14)
C8 0.0398(16) 0.0348(15) 0.0328(17) 0.0094(14) 0.0085(14) 0.0135(13)
C9 0.0430(19) 0.050(2) 0.0365(17) -0.0010(15) 0.0072(15) 0.0036(17)
C10 0.127(5) 0.074(3) 0.062(3) 0.020(3) 0.047(3) 0.015(3)
C11 0.075(3) 0.064(2) 0.0395(19) -0.013(2) 0.0044(17) -0.001(2)
C12 0.058(2) 0.069(3) 0.0352(18) -0.0006(17) -0.0005(17) 0.035(2)
C13 0.083(4) 0.078(3) 0.065(3) -0.010(3) -0.025(3) 0.011(3)
C14 0.127(5) 0.104(4) 0.040(2) 0.021(3) 0.012(3) 0.039(4)
C15 0.0244(15) 0.0240(13) 0.0374(15) 0.0027(11) 0.0044(11) -0.0004(10)
C16 0.0237(12) 0.0321(14) 0.0351(14) -0.0025(13) 0.0026(13) -0.0040(10)
C17 0.0272(14) 0.0398(16) 0.0396(15) -0.0038(12) 0.0012(12) 0.0008(13)
C18 0.0227(14) 0.0361(15) 0.0468(17) -0.0047(13) 0.0049(13) 0.0001(13)
C19 0.0345(17) 0.0381(16) 0.0358(17) -0.0043(14) 0.0083(14) 0.0004(13)
C20 0.0306(14) 0.0314(14) 0.0358(15) 0.0011(15) 0.0060(11) 0.0008(14)
C21 0.0302(16) 0.051(2) 0.0373(17) -0.0071(15) 0.0047(13) -0.0009(14)
C22 0.097(4) 0.065(3) 0.059(3) -0.029(2) 0.033(3) -0.030(3)
C23 0.062(3) 0.121(4) 0.0369(19) 0.002(3) 0.0036(18) 0.034(3)
C24 0.045(2) 0.064(2) 0.0367(16) 0.0016(19) 0.0001(14) 0.013(2)
C25 0.099(4) 0.082(3) 0.048(2) 0.018(2) -0.002(3) 0.022(3)
C26 0.052(2) 0.085(3) 0.048(2) -0.015(2) -0.0101(17) 0.002(2)
C27 0.0428(17) 0.0221(14) 0.0277(15) 0.0074(11) -0.0058(13) 0.0035(12)
C28 0.0429(17) 0.0246(14) 0.0242(14) 0.0044(11) -0.0053(12) 0.0006(12)
C29 0.0464(18) 0.0191(13) 0.0249(14) -0.0020(11) -0.0031(13) 0.0004(12)
C30 0.0410(16) 0.0285(14) 0.0328(15) -0.0026(14) 0.0040(16) -0.0029(12)
C31 0.056(2) 0.0394(18) 0.0402(18) -0.0092(15) 0.0128(16) -0.0048(16)
C32 0.067(3) 0.042(2) 0.0412(19) -0.0171(16) 0.0042(18) -0.0047(18)
C33 0.055(2) 0.0398(17) 0.0397(17) -0.0113(14) -0.0060(18) -0.0064(18)
C34 0.0433(16) 0.0295(12) 0.0345(14) -0.0035(13) -0.0076(19) -0.0001(13)
C35 0.0411(18) 0.0410(19) 0.055(2) -0.0122(17) 0.0099(16) -0.0072(15)
C36 0.078(10) 0.067(9) 0.090(9) 0.029(7) 0.004(7) -0.026(7)
C37 0.038(5) 0.031(5) 0.090(9) -0.006(6) 0.000(5) -0.001(4)
C38 0.0411(19) 0.0427(19) 0.048(2) -0.0137(15) -0.0109(16) 0.0013(16)
C39 0.047(2) 0.075(3) 0.069(3) 0.011(2) -0.020(2) -0.005(2)
C40 0.054(2) 0.077(3) 0.047(2) 0.003(2) 0.0048(19) 0.007(2)
C41 0.0310(14) 0.0211(14) 0.0242(13) 0.0030(10) 0.0021(10) 0.0003(11)
C42 0.0304(14) 0.0302(14) 0.0320(15) 0.0076(12) 0.0012(12) -0.0026(12)
C43 0.0290(16) 0.0398(16) 0.0462(18) 0.0075(13) 0.0089(14) 0.0020(13)
C44 0.0442(17) 0.0291(17) 0.0444(18) 0.0012(13) 0.0168(14) 0.0052(13)
C45 0.0437(18) 0.0267(14) 0.0348(16) -0.0015(12) 0.0086(14) -0.0021(12)
C46 0.0343(14) 0.0215(12) 0.0260(12) 0.0032(9) 0.0013(13) -0.0034(12)
C47 0.0320(14) 0.0332(16) 0.0338(15) -0.0052(13) 0.0055(12) -0.0057(13)
C48 0.048(2) 0.0331(18) 0.058(2) -0.0091(16) 0.0130(17) -0.0136(15)
C49 0.0390(19) 0.069(3) 0.059(2) 0.011(2) -0.0081(18) -0.0053(18)
C50 0.0313(17) 0.0465(18) 0.0390(16) -0.0033(13) 0.0017(15) -0.0116(15)
C51 0.049(2) 0.076(3) 0.062(3) 0.006(2) -0.014(2) -0.015(2)
C52 0.057(3) 0.0365(18) 0.058(2) -0.0007(16) 0.0029(18) -0.0120(17)
C361 0.056(7) 0.037(5) 0.157(16) 0.025(8) -0.005(9) -0.014(4)
C371 0.104(16) 0.093(11) 0.148(19) 0.068(13) -0.085(14) -0.058(11)

loop_
_atom_type_symbol
_atom_type_scat_dispersion_real
_atom_type_scat_dispersion_imag
_atom_type_scat_Cromer_Mann_a1
_atom_type_scat_Cromer_Mann_b1
_atom_type_scat_Cromer_Mann_a2
_atom_type_scat_Cromer_Mann_b2
_atom_type_scat_Cromer_Mann_a3
_atom_type_scat_Cromer_Mann_b3
_atom_type_scat_Cromer_Mann_a4
_atom_type_scat_Cromer_Mann_b4
_atom_type_scat_Cromer_Mann_c
_atom_type_scat_source
Sn -0.6537 1.4246 19.1889 5.8303 19.1005 0.5031 4.4585 26.8909 2.4663 83.9572 4.7821 'International Tables Vol C 4.2.6.8 and 6.1.1.4'
C 0.0033 0.0016 2.3100 20.8439 1.0200 10.2075 1.5886 0.5687 0.8650 51.6512 0.2156 'International Tables Vol C 4.2.6.8 and 6.1.1.4'
H 0.0000 0.0000 0.4930 10.5109 0.3229 26.1257 0.1402 3.1424 0.0408 57.7998 0.0030 'International Tables Vol C 4.2.6.8 and 6.1.1.4'
N 0.0061 0.0033 12.2126 0.0057 3.1322 9.8933 2.0125 28.9975 1.1663 0.5826 -11.5290 'International Tables Vol C 4.2.6.8 and 6.1.1.4'
B 0.0013 0.0007 2.0545 23.2185 1.3326 1.0210 1.0979 60.3498 0.7068 0.1403 -0.1932 'International Tables Vol C 4.2.6.8 and 6.1.1.4'
Cl 0.1484 0.1585 11.4604 0.0104 7.1964 1.1662 6.2556 18.5194 1.6455 47.7784 -9.5574 'International Tables Vol C 4.2.6.8 and 6.1.1.4'

loop_
_geom_angle_atom_site_label_1
_geom_angle_atom_site_label_2
_geom_angle_atom_site_label_3
_geom_angle
_geom_angle_publ_flag
B1 Sn1 B2 136.29(12) yes
B1 Sn1 Cl1 105.11(9) yes
B2 Sn1 Cl1 100.98(8) yes
B1 Sn1 Cl2 102.40(9) yes
B2 Sn1 Cl2 106.35(8) yes
Cl1 Sn1 Cl2 100.90(4) yes
Sn1 B1 N1 125.2(2) yes
Sn1 B1 N2 129.0(2) yes
N1 B1 N2 105.7(2) yes
Sn1 B2 N3 125.0(2) yes
Sn1 B2 N4 129.0(2) yes
N3 B2 N4 106.0(2) yes
B1 N1 C1 107.6(3) yes
B1 N1 C3 134.3(2) yes
C1 N1 C3 117.7(2) yes
B1 N2 C2 107.4(3) yes
B1 N2 C15 134.5(2) yes
C2 N2 C15 116.8(2) yes
B2 N3 C27 107.3(2) yes
B2 N3 C29 133.2(2) yes
C27 N3 C29 118.1(2) yes
B2 N4 C28 107.5(2) yes
B2 N4 C41 133.6(2) yes
C28 N4 C41 117.2(2) yes
N1 C1 C2 109.6(3) yes
N1 C1 H11 124.2 no
C2 C1 H11 126.2 no
N2 C2 C1 109.6(3) yes
N2 C2 H21 124.7 no
C1 C2 H21 125.7 no
N1 C3 C4 119.1(3) yes
N1 C3 C8 119.2(3) yes
C4 C3 C8 121.7(3) yes
C3 C4 C5 118.1(3) yes
C3 C4 C9 122.5(3) yes
C5 C4 C9 119.5(3) yes
C4 C5 C6 121.7(4) yes
C4 C5 H51 119.5 no
C6 C5 H51 118.8 no
C5 C6 C7 119.5(3) yes
C5 C6 H61 118.6 no
C7 C6 H61 121.9 no
C6 C7 C8 121.0(4) yes
C6 C7 H71 119.8 no
C8 C7 H71 119.2 no
C3 C8 C7 118.1(4) yes
C3 C8 C12 122.0(3) yes
C7 C8 C12 119.9(4) yes
C4 C9 C10 111.4(3) yes
C4 C9 C11 111.5(3) yes
C10 C9 C11 109.5(4) yes
C4 C9 H91 107.4 no
C10 C9 H91 108.2 no
C11 C9 H91 108.7 no
C9 C10 H101 108.9 no
C9 C10 H102 110.0 no
H101 C10 H102 109.1 no
C9 C10 H103 109.6 no
H101 C10 H103 109.5 no
H102 C10 H103 109.7 no
C9 C11 H111 108.7 no
C9 C11 H112 108.5 no
H111 C11 H112 109.2 no
C9 C11 H113 108.8 no
H111 C11 H113 110.4 no
H112 C11 H113 111.1 no
C8 C12 C13 112.0(3) yes
C8 C12 C14 110.3(4) yes
C13 C12 C14 110.4(4) yes
C8 C12 H121 108.9 no
C13 C12 H121 107.6 no
C14 C12 H121 107.6 no
C12 C13 H131 109.2 no
C12 C13 H132 109.0 no
H131 C13 H132 109.6 no
C12 C13 H133 109.8 no
H131 C13 H133 110.0 no
H132 C13 H133 109.2 no
C12 C14 H141 109.3 no
C12 C14 H142 110.6 no
H141 C14 H142 109.6 no
C12 C14 H143 110.1 no
H141 C14 H143 109.1 no
H142 C14 H143 108.2 no
N2 C15 C16 119.1(3) yes
N2 C15 C20 118.7(3) yes
C16 C15 C20 121.9(3) yes
C15 C16 C17 117.7(3) yes
C15 C16 C21 121.8(3) yes
C17 C16 C21 120.4(3) yes
C16 C17 C18 121.0(3) yes
C16 C17 H171 119.5 no
C18 C17 H171 119.4 no
C17 C18 C19 120.2(3) yes
C17 C18 H181 120.0 no
C19 C18 H181 119.7 no
C18 C19 C20 121.3(3) yes
C18 C19 H191 119.9 no
C20 C19 H191 118.8 no
C19 C20 C15 117.7(3) yes
C19 C20 C24 119.6(3) yes
C15 C20 C24 122.6(3) yes
C16 C21 C22 110.5(3) yes
C16 C21 C23 112.2(3) yes
C22 C21 C23 111.1(4) yes
C16 C21 H211 107.3 no
C22 C21 H211 108.0 no
C23 C21 H211 107.6 no
C21 C22 H221 109.1 no
C21 C22 H222 109.2 no
H221 C22 H222 109.8 no
C21 C22 H223 108.8 no
H221 C22 H223 110.6 no
H222 C22 H223 109.3 no
C21 C23 H231 108.7 no
C21 C23 H232 108.6 no
H231 C23 H232 111.0 no
C21 C23 H233 108.9 no
H231 C23 H233 109.9 no
H232 C23 H233 109.7 no
C20 C24 C25 111.0(4) yes
C20 C24 C26 111.8(3) yes
C25 C24 C26 109.1(3) yes
C20 C24 H241 107.5 no
C25 C24 H241 108.6 no
C26 C24 H241 108.8 no
C24 C25 H251 109.7 no
C24 C25 H252 110.4 no
H251 C25 H252 108.7 no
C24 C25 H253 109.9 no
H251 C25 H253 108.8 no
H252 C25 H253 109.3 no
C24 C26 H261 109.9 no
C24 C26 H262 108.5 no
H261 C26 H262 109.9 no
C24 C26 H263 109.0 no
H261 C26 H263 109.7 no
H262 C26 H263 109.7 no
N3 C27 C28 109.4(3) yes
N3 C27 H271 124.1 no
C28 C27 H271 126.5 no
N4 C28 C27 109.8(3) yes
N4 C28 H281 123.9 no
C27 C28 H281 126.3 no
N3 C29 C30 119.4(3) yes
N3 C29 C34 118.1(3) yes
C30 C29 C34 122.4(3) yes
C29 C30 C31 117.9(3) yes
C29 C30 C35 122.3(3) yes
C31 C30 C35 119.8(3) yes
C30 C31 C32 120.5(4) yes
C30 C31 H311 119.2 no
C32 C31 H311 120.3 no
C31 C32 C33 120.5(3) yes
C31 C32 H321 119.2 no
C33 C32 H321 120.2 no
C32 C33 C34 121.1(3) yes
C32 C33 H331 120.7 no
C34 C33 H331 118.2 no
C29 C34 C33 117.6(3) yes
C29 C34 C38 123.1(3) yes
C33 C34 C38 119.3(3) yes
C30 C35 C36 109.5(6) yes
C30 C35 C37 114.1(6) yes
C36 C35 C37 87.6(8) yes
C30 C35 C361 112.5(7) yes
C36 C35 C361 31.4(7) yes
C37 C35 C361 112.5(8) yes
C30 C35 C371 112.5(8) yes
C36 C35 C371 108.1(10) yes
C37 C35 C371 22.1(11) yes
C361 C35 C371 128.2(9) yes
C30 C35 H351 108.5 no
C36 C35 H351 120.7 no
C37 C35 H351 115.4 no
C361 C35 H351 91.8 no
C371 C35 H351 97.0 no
C35 C36 H361 109.4 no
C35 C36 H362 110.1 no
H361 C36 H362 109.1 no
C35 C36 H363 109.6 no
H361 C36 H363 109.3 no
H362 C36 H363 109.3 no
C35 C37 H371 110.0 no
C35 C37 H372 109.3 no
H371 C37 H372 109.4 no
C35 C37 H373 109.6 no
H371 C37 H373 109.2 no
H372 C37 H373 109.4 no
C34 C38 C39 113.1(3) yes
C34 C38 C40 111.3(3) yes
C39 C38 C40 110.7(3) yes
C34 C38 H381 106.2 no
C39 C38 H381 107.0 no
C40 C38 H381 108.2 no
C38 C39 H391 107.6 no
C38 C39 H392 109.6 no
H391 C39 H392 110.8 no
C38 C39 H393 109.3 no
H391 C39 H393 110.0 no
H392 C39 H393 109.4 no
C38 C40 H401 109.8 no
C38 C40 H402 109.4 no
H401 C40 H402 109.5 no
C38 C40 H403 110.3 no
H401 C40 H403 108.7 no
H402 C40 H403 109.2 no
N4 C41 C42 118.7(3) yes
N4 C41 C46 119.8(3) yes
C42 C41 C46 121.3(3) yes
C41 C42 C43 117.9(3) yes
C41 C42 C50 122.5(3) yes
C43 C42 C50 119.5(3) yes
C42 C43 C44 121.4(3) yes
C42 C43 H431 119.7 no
C44 C43 H431 118.8 no
C43 C44 C45 120.0(3) yes
C43 C44 H441 119.5 no
C45 C44 H441 120.5 no
C44 C45 C46 121.1(3) yes
C44 C45 H451 120.1 no
C46 C45 H451 118.7 no
C41 C46 C45 118.3(3) yes
C41 C46 C47 122.0(3) yes
C45 C46 C47 119.7(3) yes
C46 C47 C48 111.1(3) yes
C46 C47 C49 111.3(3) yes
C48 C47 C49 110.0(3) yes
C46 C47 H471 108.7 no
C48 C47 H471 107.9 no
C49 C47 H471 107.8 no
C47 C48 H481 109.6 no
C47 C48 H482 110.9 no
H481 C48 H482 111.0 no
C47 C48 H483 108.0 no
H481 C48 H483 108.2 no
H482 C48 H483 109.1 no
C47 C49 H491 109.1 no
C47 C49 H492 109.4 no
H491 C49 H492 109.6 no
C47 C49 H493 108.7 no
H491 C49 H493 110.1 no
H492 C49 H493 109.9 no
C42 C50 C51 112.7(3) yes
C42 C50 C52 110.4(3) yes
C51 C50 C52 109.0(3) yes
C42 C50 H501 108.4 no
C51 C50 H501 107.6 no
C52 C50 H501 108.6 no
C50 C51 H511 108.8 no
C50 C51 H512 109.5 no
H511 C51 H512 109.6 no
C50 C51 H513 108.6 no
H511 C51 H513 109.8 no
H512 C51 H513 110.5 no
C50 C52 H521 109.5 no
C50 C52 H522 109.3 no
H521 C52 H522 109.7 no
C50 C52 H523 109.1 no
H521 C52 H523 109.4 no
H522 C52 H523 109.8 no
C35 C361 H3611 109.9 no
C35 C361 H3612 109.6 no
H3611 C361 H3612 109.6 no
C35 C361 H3613 109.4 no
H3611 C361 H3613 109.3 no
H3612 C361 H3613 108.9 no
C35 C371 H3711 109.4 no
C35 C371 H3712 109.3 no
H3711 C371 H3712 109.2 no
C35 C371 H3713 109.8 no
H3711 C371 H3713 109.4 no
H3712 C371 H3713 109.7 no

loop_
_geom_bond_atom_site_label_1
_geom_bond_atom_site_label_2
_geom_bond_distance
_geom_bond_publ_flag
Sn1 B1 2.251(3) yes
Sn1 B2 2.251(3) yes
Sn1 Cl1 2.3532(8) yes
Sn1 Cl2 2.3577(9) yes
B1 N1 1.427(4) yes
B1 N2 1.427(4) yes
B2 N3 1.437(4) yes
B2 N4 1.425(4) yes
N1 C1 1.404(4) yes
N1 C3 1.436(4) yes
N2 C2 1.408(4) yes
N2 C15 1.444(4) yes
N3 C27 1.402(4) yes
N3 C29 1.449(4) yes
N4 C28 1.400(4) yes
N4 C41 1.441(4) yes
C1 C2 1.330(5) yes
C1 H11 0.925 no
C2 H21 0.928 no
C3 C4 1.399(5) yes
C3 C8 1.399(4) yes
C4 C5 1.384(5) yes
C4 C9 1.525(5) yes
C5 C6 1.381(5) yes
C5 H51 0.928 no
C6 C7 1.388(6) yes
C6 H61 0.932 no
C7 C8 1.395(4) yes
C7 H71 0.932 no
C8 C12 1.518(5) yes
C9 C10 1.534(6) yes
C9 C11 1.518(6) yes
C9 H91 0.974 no
C10 H101 0.962 no
C10 H102 0.962 no
C10 H103 0.969 no
C11 H111 0.969 no
C11 H112 0.975 no
C11 H113 0.958 no
C12 C13 1.520(7) yes
C12 C14 1.530(7) yes
C12 H121 0.986 no
C13 H131 0.953 no
C13 H132 0.965 no
C13 H133 0.963 no
C14 H141 0.962 no
C14 H142 0.963 no
C14 H143 0.959 no
C15 C16 1.409(4) yes
C15 C20 1.397(4) yes
C16 C17 1.390(4) yes
C16 C21 1.520(5) yes
C17 C18 1.387(4) yes
C17 H171 0.936 no
C18 C19 1.368(5) yes
C18 H181 0.928 no
C19 C20 1.399(4) yes
C19 H191 0.944 no
C20 C24 1.515(5) yes
C21 C22 1.538(6) yes
C21 C23 1.522(6) yes
C21 H211 0.969 no
C22 H221 0.972 no
C22 H222 0.964 no
C22 H223 0.970 no
C23 H231 0.963 no
C23 H232 0.963 no
C23 H233 0.970 no
C24 C25 1.530(6) yes
C24 C26 1.527(7) yes
C24 H241 0.979 no
C25 H251 0.960 no
C25 H252 0.965 no
C25 H253 0.968 no
C26 H261 0.971 no
C26 H262 0.968 no
C26 H263 0.964 no
C27 C28 1.347(4) yes
C27 H271 0.931 no
C28 H281 0.929 no
C29 C30 1.394(5) yes
C29 C34 1.399(5) yes
C30 C31 1.404(5) yes
C30 C35 1.525(5) yes
C31 C32 1.381(6) yes
C31 H311 0.926 no
C32 C33 1.377(6) yes
C32 H321 0.943 no
C33 C34 1.398(4) yes
C33 H331 0.944 no
C34 C38 1.515(5) yes
C35 C36 1.618(13) yes
C35 C37 1.544(14) yes
C35 C361 1.422(13) yes
C35 C371 1.43(2) yes
C35 H351 0.963 no
C36 H361 0.960 no
C36 H362 0.957 no
C36 H363 0.959 no
C37 H371 0.964 no
C37 H372 0.955 no
C37 H373 0.958 no
C38 C39 1.532(5) yes
C38 C40 1.507(6) yes
C38 H381 0.990 no
C39 H391 0.968 no
C39 H392 0.971 no
C39 H393 0.969 no
C40 H401 0.957 no
C40 H402 0.954 no
C40 H403 0.957 no
C41 C42 1.408(4) yes
C41 C46 1.409(4) yes
C42 C43 1.396(5) yes
C42 C50 1.521(4) yes
C43 C44 1.379(5) yes
C43 H431 0.930 no
C44 C45 1.385(5) yes
C44 H441 0.930 no
C45 C46 1.390(4) yes
C45 H451 0.946 no
C46 C47 1.517(4) yes
C47 C48 1.529(5) yes
C47 C49 1.527(5) yes
C47 H471 0.983 no
C48 H481 0.969 no
C48 H482 0.963 no
C48 H483 0.957 no
C49 H491 0.969 no
C49 H492 0.964 no
C49 H493 0.952 no
C50 C51 1.526(6) yes
C50 C52 1.532(5) yes
C50 H501 0.968 no
C51 H511 0.966 no
C51 H512 0.975 no
C51 H513 0.963 no
C52 H521 0.966 no
C52 H522 0.959 no
C52 H523 0.969 no
C361 H3611 0.965 no
C361 H3612 0.958 no
C361 H3613 0.960 no
C371 H3711 0.959 no
C371 H3712 0.958 no
C371 H3713 0.962 no
